data_9007851
loop_
_publ_author_name
'Skowron, A.'
'Brown, I. D.'

_publ_section_title
;
 Structure of antimony lead selenide, Pb4Sb4Se10,
 a selenium analogue of cosalite
;
_journal_name_full 'Acta Crystallographica, Section C'
_journal_page_first 2287
_journal_page_last 2291
_journal_paper_doi 10.1107/S010827019000405X
_journal_volume 46
_journal_year 1990
_chemical_formula_structural Pb4Sb4Se10
_chemical_formula_sum 'Pb1.79 Sb2.21 Se5'
_space_group_IT_number 62
_symmetry_space_group_name_Hall '-P 2c 2n'
_symmetry_space_group_name_H-M 'P n a m'
_cell_angle_alpha 90
_cell_angle_beta 90
_cell_angle_gamma 90
_cell_length_a 24.591
_cell_length_b 19.757
_cell_length_c 4.166
_cell_formula_units_Z 8
_cell_volume 2024.028
_database_code_amcsd 0010214
_exptl_crystal_density_diffrn 6.791
_cod_original_formula_sum 'Sb2.21 Pb1.79 Se5'
_cod_database_code 9007851
_amcsd_formula_title Pb4Sb4Se10

loop_
_space_group_symop_operation_xyz
x,y,z
x,y,1/2-z
-x,-y,1/2+z
1/2-x,1/2+y,1/2+z
1/2+x,1/2-y,1/2-z
1/2+x,1/2-y,z
1/2-x,1/2+y,-z
-x,-y,-z

loop_
_atom_site_label
_atom_site_fract_x
_atom_site_fract_y
_atom_site_fract_z
_atom_site_occupancy
_atom_site_U_iso_or_equiv
SbM1 0.43590 0.53890 0.75000 0.82000 0.02700
PbM1 0.43590 0.53890 0.75000 0.18000 0.02700
PbM2 0.29540 0.39100 0.75000 1.00000 0.03300
PbM3 0.12730 0.29760 0.75000 1.00000 0.03100
SbM4 0.04340 0.77100 0.25000 0.32000 0.02100
PbM4 0.04340 0.77100 0.25000 0.68000 0.02100
SbM5 0.17410 0.68720 0.75000 0.88000 0.02300
PbM5 0.17410 0.68720 0.75000 0.12000 0.02300
SbM6 0.00990 0.59120 0.75000 0.60000 0.02800
PbM6 0.00990 0.59120 0.75000 0.40000 0.02800
SbM7 0.15600 0.48410 0.25000 0.88000 0.02400
PbM7 0.15600 0.48410 0.25000 0.12000 0.02400
SbM8 0.30340 0.59290 0.25000 0.92000 0.02200
PbM8 0.30340 0.59290 0.25000 0.08000 0.02200
Se1 0.36410 0.65480 0.75000 1.00000 0.03600
Se2 0.23100 0.52960 0.75000 1.00000 0.02200
Se3 0.08210 0.43800 0.75000 1.00000 0.01800
Se4 0.08550 0.62750 0.25000 1.00000 0.02100
Se5 0.12490 0.80690 0.75000 1.00000 0.02400
Se6 0.03460 0.28330 0.25000 1.00000 0.02600
Se7 0.20430 0.36280 0.25000 1.00000 0.02900
Se8 0.36140 0.47740 0.25000 1.00000 0.02600
Se9 0.50020 0.58860 0.25000 1.00000 0.02600
Se10 0.23900 0.72890 0.25000 1.00000 0.03400

loop_
_cod_related_entry_id
_cod_related_entry_database
_cod_related_entry_code
1 AMCSD 0010214
